data_4023440
loop_
_publ_author_name
'Shin-ichiro Kato'
'Yasuhiro Nonaka'
'Toshiaki Shimasaki'
'Kenta Goto'
'Teruo Shinmyozu'

_publ_section_title
;
 Novel Pyromellitic Diimide-Based Macrocycle with a Linear
 \p-Electronic System and Bis(phenylethynyl)pyromellitic Diimide:
 Syntheses, Structures, Photophysical Properties, and Redox
 Characteristics
;
_journal_name_full 'Journal of Organic Chemistry'
_journal_page_first 4063
_journal_page_last 4075
_journal_paper_doi 10.1021/jo800283r
_journal_volume 73
_journal_year 2008
_chemical_formula_sum 'C50 H42 N4 O4'
_chemical_formula_weight 762.88
_chemical_name_systematic
; 
 ? 
;
_space_group_IT_number 14
_symmetry_cell_setting monoclinic
_symmetry_space_group_name_Hall '-P 2ybc'
_symmetry_space_group_name_H-M 'P 1 21/c 1'
_atom_sites_solution_hydrogens geom
_atom_sites_solution_primary direct
_atom_sites_solution_secondary difmap
_audit_creation_method SHELXL-97
_cell_angle_alpha 90.00
_cell_angle_beta 93.270(9)
_cell_angle_gamma 90.00
_cell_formula_units_Z 2
_cell_length_a 12.753(3)
_cell_length_b 5.7366(11)
_cell_length_c 27.350(5)
_cell_measurement_temperature 123(2)
_cell_volume 1997.7(8)
_computing_cell_refinement PROCESS-AUTO
_computing_data_collection PROCESS-AUTO
_computing_molecular_graphics 'ORTEP 3 for windows'
_computing_structure_refinement 'SHELXL-97 (Sheldrick, 1997)'
_computing_structure_solution 'SHELXS-97 (Sheldrick, 1990)'
_diffrn_ambient_temperature 123(2)
_diffrn_detector_area_resol_mean 10.00
_diffrn_measured_fraction_theta_full 0.995
_diffrn_measured_fraction_theta_max 0.995
_diffrn_measurement_device_type 'Rigaku RAXIS-RAPID'
_diffrn_measurement_method \w
_diffrn_radiation_monochromator graphite
_diffrn_radiation_source 'fine-focus sealed tube'
_diffrn_radiation_type MoK\a
_diffrn_radiation_wavelength 0.71075
_diffrn_reflns_av_R_equivalents 0.0477
_diffrn_reflns_av_sigmaI/netI 0.0286
_diffrn_reflns_limit_h_max 16
_diffrn_reflns_limit_h_min -16
_diffrn_reflns_limit_k_max 7
_diffrn_reflns_limit_k_min -7
_diffrn_reflns_limit_l_max 35
_diffrn_reflns_limit_l_min -35
_diffrn_reflns_number 31375
_diffrn_reflns_theta_full 27.47
_diffrn_reflns_theta_max 27.47
_diffrn_reflns_theta_min 3.20
_exptl_absorpt_coefficient_mu 0.081
_exptl_absorpt_correction_T_max 0.9968
_exptl_absorpt_correction_T_min 0.9730
_exptl_absorpt_correction_type multi-scan
_exptl_absorpt_process_details
;
    Higashi, T. (1995). Program for Absorption Correction.
    Rigaku Corporation, Tokyo, Japan.
;
_exptl_crystal_colour orange
_exptl_crystal_density_diffrn 1.268
_exptl_crystal_density_method 'not measured'
_exptl_crystal_description prism
_exptl_crystal_F_000 804
_exptl_crystal_size_max 0.34
_exptl_crystal_size_mid 0.08
_exptl_crystal_size_min 0.04
_refine_diff_density_max 0.358
_refine_diff_density_min -0.288
_refine_diff_density_rms 0.048
_refine_ls_extinction_method none
_refine_ls_goodness_of_fit_ref 1.067
_refine_ls_hydrogen_treatment none
_refine_ls_matrix_type full
_refine_ls_number_parameters 267
_refine_ls_number_reflns 4562
_refine_ls_number_restraints 0
_refine_ls_restrained_S_all 1.067
_refine_ls_R_factor_all 0.0682
_refine_ls_R_factor_gt 0.0525
_refine_ls_shift/su_max 0.001
_refine_ls_shift/su_mean 0.000
_refine_ls_structure_factor_coef Fsqd
_refine_ls_weighting_details 'calc w=1/[\s^2^(Fo^2^)+(0.0648P)^2^+0.6777P] where P=(Fo^2^+2Fc^2^)/3'
_refine_ls_weighting_scheme calc
_refine_ls_wR_factor_gt 0.1300
_refine_ls_wR_factor_ref 0.1393
_reflns_number_gt 3510
_reflns_number_total 4562
_reflns_threshold_expression >2sigma(I)
_cod_data_source_file jo800283r-File006.cif
_cod_data_source_block indole
_cod_original_sg_symbol_H-M 'P 21/c'
_cod_database_code 4023440

loop_
_symmetry_equiv_pos_as_xyz
'x, y, z'
'-x, y+1/2, -z+1/2'
'-x, -y, -z'
'x, -y-1/2, z-1/2'

loop_
_atom_site_label
_atom_site_type_symbol
_atom_site_fract_x
_atom_site_fract_y
_atom_site_fract_z
_atom_site_U_iso_or_equiv
_atom_site_adp_type
_atom_site_occupancy
_atom_site_symmetry_multiplicity
_atom_site_calc_flag
_atom_site_refinement_flags
_atom_site_disorder_assembly
_atom_site_disorder_group
C1 C 0.53900(11) -0.1756(3) 0.52967(6) 0.0312(3) Uani 1 1 d . . .
C2 C 0.60469(12) -0.3451(3) 0.55957(6) 0.0336(3) Uani 1 1 d . . .
O1 O 0.57827(9) -0.5249(2) 0.57851(4) 0.0396(3) Uani 1 1 d . . .
N1 N 0.70680(10) -0.2586(2) 0.56056(5) 0.0353(3) Uani 1 1 d . . .
C3 C 0.71388(12) -0.0519(3) 0.53426(6) 0.0332(3) Uani 1 1 d . . .
O2 O 0.79307(8) 0.0614(2) 0.53092(4) 0.0390(3) Uani 1 1 d . . .
C4 C 0.39516(11) 0.0033(3) 0.48691(5) 0.0303(3) Uani 1 1 d . . .
C5 C 0.43062(11) -0.1789(3) 0.51790(5) 0.0308(3) Uani 1 1 d . . .
C6 C 0.36113(11) -0.3501(3) 0.53587(6) 0.0324(3) Uani 1 1 d . . .
C7 C 0.29888(11) -0.4857(3) 0.55045(6) 0.0318(3) Uani 1 1 d . . .
C8 C 0.22204(11) -0.6494(3) 0.56506(5) 0.0300(3) Uani 1 1 d . . .
C9 C 0.25040(14) -0.8367(3) 0.59556(6) 0.0415(4) Uani 1 1 d . . .
H1 H 0.3208 -0.8523 0.6084 0.050 Uiso 1 1 calc R . .
C10 C 0.17552(18) -1.0001(3) 0.60709(8) 0.0558(5) Uani 1 1 d . . .
H2 H 0.1946 -1.1278 0.6278 0.067 Uiso 1 1 calc R . .
C11 C 0.07320(17) -0.9769(3) 0.58836(9) 0.0570(6) Uani 1 1 d . . .
H3 H 0.0223 -1.0898 0.5961 0.068 Uiso 1 1 calc R . .
C12 C 0.04416(14) -0.7915(3) 0.55848(8) 0.0485(5) Uani 1 1 d . . .
H4 H -0.0264 -0.7774 0.5457 0.058 Uiso 1 1 calc R . .
C13 C 0.11762(12) -0.6264(3) 0.54710(6) 0.0365(4) Uani 1 1 d . . .
H5 H 0.0973 -0.4971 0.5270 0.044 Uiso 1 1 calc R . .
C14 C 0.79685(12) -0.3766(3) 0.58479(6) 0.0387(4) Uani 1 1 d . . .
H6 H 0.8580 -0.3607 0.5643 0.046 Uiso 1 1 calc R . .
H7 H 0.7808 -0.5448 0.5875 0.046 Uiso 1 1 calc R . .
C15 C 0.82575(12) -0.2809(3) 0.63539(6) 0.0346(3) Uani 1 1 d . . .
H8 H 0.7635 -0.2875 0.6554 0.041 Uiso 1 1 calc R . .
H9 H 0.8468 -0.1155 0.6326 0.041 Uiso 1 1 calc R . .
C16 C 0.91544(13) -0.4183(3) 0.66094(6) 0.0417(4) Uani 1 1 d . . .
H10 H 0.8907 -0.5773 0.6683 0.050 Uiso 1 1 calc R . .
H11 H 0.9736 -0.4327 0.6387 0.050 Uiso 1 1 calc R . .
C17 C 0.95580(18) -0.3018(5) 0.70799(7) 0.0632(6) Uani 1 1 d . . .
H12 H 0.9823 -0.1460 0.7007 0.095 Uiso 1 1 calc R . .
H13 H 1.0127 -0.3954 0.7235 0.095 Uiso 1 1 calc R . .
H14 H 0.8985 -0.2885 0.7303 0.095 Uiso 1 1 calc R . .
N2 N 0.52074(13) -0.2785(3) 0.69887(6) 0.0481(4) Uani 1 1 d . . .
H15 H 0.486(2) -0.437(5) 0.7101(10) 0.082(8) Uiso 1 1 d . . .
C18 C 0.59929(13) -0.1473(3) 0.72319(6) 0.0373(4) Uani 1 1 d . . .
C19 C 0.65835(14) -0.1908(3) 0.76696(7) 0.0425(4) Uani 1 1 d . . .
H16 H 0.6484 -0.3286 0.7854 0.051 Uiso 1 1 calc R . .
C20 C 0.73175(15) -0.0251(4) 0.78231(8) 0.0515(5) Uani 1 1 d . . .
H17 H 0.7736 -0.0492 0.8117 0.062 Uiso 1 1 calc R . .
C21 C 0.74513(15) 0.1783(4) 0.75486(9) 0.0560(5) Uani 1 1 d . . .
H18 H 0.7956 0.2903 0.7663 0.067 Uiso 1 1 calc R . .
C22 C 0.68680(15) 0.2201(3) 0.71161(8) 0.0544(5) Uani 1 1 d . . .
H19 H 0.6972 0.3587 0.6935 0.065 Uiso 1 1 calc R . .
C23 C 0.61254(14) 0.0563(3) 0.69495(7) 0.0441(4) Uani 1 1 d . . .
C24 C 0.54036(17) 0.0431(4) 0.65337(7) 0.0531(5) Uani 1 1 d . . .
H20 H 0.5315 0.1543 0.6277 0.064 Uiso 1 1 calc R . .
C25 C 0.48631(17) -0.1614(4) 0.65764(7) 0.0534(5) Uani 1 1 d . . .
H21 H 0.4323 -0.2144 0.6350 0.064 Uiso 1 1 calc R . .

loop_
_atom_site_aniso_label
_atom_site_aniso_U_11
_atom_site_aniso_U_22
_atom_site_aniso_U_33
_atom_site_aniso_U_23
_atom_site_aniso_U_13
_atom_site_aniso_U_12
C1 0.0268(7) 0.0322(7) 0.0352(7) -0.0074(6) 0.0054(6) -0.0074(6)
C2 0.0304(7) 0.0340(8) 0.0366(8) -0.0080(7) 0.0042(6) -0.0056(6)
O1 0.0400(6) 0.0340(6) 0.0452(6) -0.0020(5) 0.0059(5) -0.0055(5)
N1 0.0274(6) 0.0371(7) 0.0412(7) -0.0055(6) 0.0004(5) -0.0041(5)
C3 0.0265(7) 0.0354(8) 0.0382(8) -0.0089(7) 0.0057(6) -0.0052(6)
O2 0.0237(5) 0.0449(7) 0.0487(7) -0.0079(5) 0.0037(4) -0.0101(5)
C4 0.0240(7) 0.0328(7) 0.0344(7) -0.0083(6) 0.0051(6) -0.0085(6)
C5 0.0265(7) 0.0332(8) 0.0332(7) -0.0075(6) 0.0064(6) -0.0088(6)
C6 0.0263(7) 0.0352(8) 0.0360(8) -0.0050(7) 0.0044(6) -0.0065(6)
C7 0.0258(7) 0.0352(8) 0.0345(7) -0.0046(7) 0.0034(6) -0.0061(6)
C8 0.0264(7) 0.0305(7) 0.0336(7) -0.0018(6) 0.0064(6) -0.0057(6)
C9 0.0391(9) 0.0411(9) 0.0445(9) 0.0058(8) 0.0030(7) 0.0009(7)
C10 0.0725(14) 0.0376(10) 0.0594(12) 0.0133(9) 0.0229(10) -0.0026(9)
C11 0.0519(12) 0.0442(10) 0.0782(14) -0.0037(10) 0.0330(10) -0.0204(9)
C12 0.0273(8) 0.0522(11) 0.0670(12) -0.0120(10) 0.0115(8) -0.0126(7)
C13 0.0263(7) 0.0391(8) 0.0442(9) -0.0016(7) 0.0036(6) -0.0042(6)
C14 0.0285(8) 0.0374(8) 0.0500(9) -0.0077(8) 0.0009(7) 0.0018(6)
C15 0.0289(7) 0.0357(8) 0.0395(8) 0.0003(7) 0.0050(6) 0.0000(6)
C16 0.0343(8) 0.0449(9) 0.0465(9) 0.0096(8) 0.0066(7) 0.0024(7)
C17 0.0544(12) 0.0898(17) 0.0444(10) 0.0044(11) -0.0073(9) 0.0079(12)
N2 0.0488(9) 0.0458(9) 0.0506(9) -0.0043(7) 0.0102(7) 0.0006(7)
C18 0.0375(8) 0.0340(8) 0.0419(9) 0.0021(7) 0.0144(7) 0.0053(7)
C19 0.0438(9) 0.0374(9) 0.0473(9) 0.0028(8) 0.0100(7) 0.0074(7)
C20 0.0407(10) 0.0524(11) 0.0611(12) -0.0035(10) 0.0005(8) 0.0086(8)
C21 0.0376(10) 0.0481(11) 0.0826(15) -0.0057(11) 0.0075(9) 0.0001(8)
C22 0.0458(10) 0.0436(10) 0.0760(14) 0.0127(10) 0.0229(10) 0.0078(8)
C23 0.0438(10) 0.0406(9) 0.0500(10) 0.0051(8) 0.0207(8) 0.0109(8)
C24 0.0616(12) 0.0638(13) 0.0352(9) 0.0121(9) 0.0151(8) 0.0284(10)
C25 0.0592(12) 0.0613(12) 0.0399(9) -0.0066(9) 0.0030(8) 0.0136(10)

loop_
_atom_type_symbol
_atom_type_description
_atom_type_scat_dispersion_real
_atom_type_scat_dispersion_imag
_atom_type_scat_source
C C 0.0033 0.0016 'International Tables Vol C Tables 4.2.6.8 and 6.1.1.4'
H H 0.0000 0.0000 'International Tables Vol C Tables 4.2.6.8 and 6.1.1.4'
N N 0.0061 0.0033 'International Tables Vol C Tables 4.2.6.8 and 6.1.1.4'
O O 0.0106 0.0060 'International Tables Vol C Tables 4.2.6.8 and 6.1.1.4'

loop_
_geom_angle_atom_site_label_1
_geom_angle_atom_site_label_2
_geom_angle_atom_site_label_3
_geom_angle
_geom_angle_site_symmetry_1
_geom_angle_site_symmetry_3
_geom_angle_publ_flag
C4 C1 C5 122.77(15) 3_656 . ?
C4 C1 C2 108.11(13) 3_656 . ?
C5 C1 C2 129.11(14) . . ?
O1 C2 N1 125.31(15) . . ?
O1 C2 C1 128.83(14) . . ?
N1 C2 C1 105.84(13) . . ?
C2 N1 C3 112.43(13) . . ?
C2 N1 C14 123.68(14) . . ?
C3 N1 C14 123.85(13) . . ?
O2 C3 N1 125.16(15) . . ?
O2 C3 C4 129.08(16) . 3_656 ?
N1 C3 C4 105.75(12) . 3_656 ?
C1 C4 C5 123.14(14) 3_656 . ?
C1 C4 C3 107.79(14) 3_656 3_656 ?
C5 C4 C3 129.07(13) . 3_656 ?
C1 C5 C4 114.07(13) . . ?
C1 C5 C6 123.61(15) . . ?
C4 C5 C6 122.32(13) . . ?
C7 C6 C5 176.69(17) . . ?
C6 C7 C8 176.71(16) . . ?
C9 C8 C13 119.44(14) . . ?
C9 C8 C7 120.95(14) . . ?
C13 C8 C7 119.57(14) . . ?
C10 C9 C8 119.86(17) . . ?
C10 C9 H1 120.1 . . ?
C8 C9 H1 120.1 . . ?
C11 C10 C9 119.91(19) . . ?
C11 C10 H2 120.0 . . ?
C9 C10 H2 120.0 . . ?
C12 C11 C10 120.70(17) . . ?
C12 C11 H3 119.6 . . ?
C10 C11 H3 119.6 . . ?
C11 C12 C13 120.00(17) . . ?
C11 C12 H4 120.0 . . ?
C13 C12 H4 120.0 . . ?
C12 C13 C8 120.06(16) . . ?
C12 C13 H5 120.0 . . ?
C8 C13 H5 120.0 . . ?
N1 C14 C15 113.03(13) . . ?
N1 C14 H6 109.0 . . ?
C15 C14 H6 109.0 . . ?
N1 C14 H7 109.0 . . ?
C15 C14 H7 109.0 . . ?
H6 C14 H7 107.8 . . ?
C14 C15 C16 111.62(14) . . ?
C14 C15 H8 109.3 . . ?
C16 C15 H8 109.3 . . ?
C14 C15 H9 109.3 . . ?
C16 C15 H9 109.3 . . ?
H8 C15 H9 108.0 . . ?
C17 C16 C15 111.78(16) . . ?
C17 C16 H10 109.3 . . ?
C15 C16 H10 109.3 . . ?
C17 C16 H11 109.3 . . ?
C15 C16 H11 109.3 . . ?
H10 C16 H11 107.9 . . ?
C16 C17 H12 109.5 . . ?
C16 C17 H13 109.5 . . ?
H12 C17 H13 109.5 . . ?
C16 C17 H14 109.5 . . ?
H12 C17 H14 109.5 . . ?
H13 C17 H14 109.5 . . ?
C25 N2 C18 108.53(17) . . ?
C25 N2 H15 122.5(14) . . ?
C18 N2 H15 128.8(14) . . ?
N2 C18 C19 130.53(16) . . ?
N2 C18 C23 106.89(16) . . ?
C19 C18 C23 122.58(17) . . ?
C20 C19 C18 117.33(17) . . ?
C20 C19 H16 121.3 . . ?
C18 C19 H16 121.3 . . ?
C19 C20 C21 120.67(19) . . ?
C19 C20 H17 119.7 . . ?
C21 C20 H17 119.7 . . ?
C22 C21 C20 121.75(19) . . ?
C22 C21 H18 119.1 . . ?
C20 C21 H18 119.1 . . ?
C21 C22 C23 119.08(18) . . ?
C21 C22 H19 120.5 . . ?
C23 C22 H19 120.5 . . ?
C22 C23 C18 118.58(18) . . ?
C22 C23 C24 133.96(19) . . ?
C18 C23 C24 107.46(18) . . ?
C25 C24 C23 106.45(17) . . ?
C25 C24 H20 126.8 . . ?
C23 C24 H20 126.8 . . ?
N2 C25 C24 110.66(19) . . ?
N2 C25 H21 124.7 . . ?
C24 C25 H21 124.7 . . ?

loop_
_geom_bond_atom_site_label_1
_geom_bond_atom_site_label_2
_geom_bond_distance
_geom_bond_site_symmetry_2
_geom_bond_publ_flag
C1 C4 1.390(2) 3_656 ?
C1 C5 1.401(2) . ?
C1 C2 1.496(2) . ?
C2 O1 1.2109(19) . ?
C2 N1 1.3923(19) . ?
N1 C3 1.393(2) . ?
N1 C14 1.459(2) . ?
C3 O2 1.2087(18) . ?
C3 C4 1.502(2) 3_656 ?
C4 C1 1.390(2) 3_656 ?
C4 C5 1.404(2) . ?
C4 C3 1.502(2) 3_656 ?
C5 C6 1.429(2) . ?
C6 C7 1.196(2) . ?
C7 C8 1.431(2) . ?
C8 C9 1.395(2) . ?
C8 C13 1.399(2) . ?
C9 C10 1.387(3) . ?
C9 H1 0.9500 . ?
C10 C11 1.381(3) . ?
C10 H2 0.9500 . ?
C11 C12 1.379(3) . ?
C11 H3 0.9500 . ?
C12 C13 1.380(2) . ?
C12 H4 0.9500 . ?
C13 H5 0.9500 . ?
C14 C15 1.515(2) . ?
C14 H6 0.9900 . ?
C14 H7 0.9900 . ?
C15 C16 1.525(2) . ?
C15 H8 0.9900 . ?
C15 H9 0.9900 . ?
C16 C17 1.514(3) . ?
C16 H10 0.9900 . ?
C16 H11 0.9900 . ?
C17 H12 0.9800 . ?
C17 H13 0.9800 . ?
C17 H14 0.9800 . ?
N2 C25 1.363(3) . ?
N2 C18 1.392(2) . ?
N2 H15 1.07(3) . ?
C18 C19 1.400(2) . ?
C18 C23 1.416(2) . ?
C19 C20 1.382(3) . ?
C19 H16 0.9500 . ?
C20 C21 1.404(3) . ?
C20 H17 0.9500 . ?
C21 C22 1.382(3) . ?
C21 H18 0.9500 . ?
C22 C23 1.392(3) . ?
C22 H19 0.9500 . ?
C23 C24 1.424(3) . ?
C24 C25 1.369(3) . ?
C24 H20 0.9500 . ?
C25 H21 0.9500 . ?

loop_
_geom_torsion_atom_site_label_1
_geom_torsion_atom_site_label_2
_geom_torsion_atom_site_label_3
_geom_torsion_atom_site_label_4
_geom_torsion
_geom_torsion_site_symmetry_1
_geom_torsion_site_symmetry_2
_geom_torsion_site_symmetry_3
_geom_torsion_site_symmetry_4
_geom_torsion_publ_flag
C4 C1 C2 O1 -176.17(16) 3_656 . . . ?
C5 C1 C2 O1 2.7(3) . . . . ?
C4 C1 C2 N1 2.06(16) 3_656 . . . ?
C5 C1 C2 N1 -179.07(15) . . . . ?
O1 C2 N1 C3 178.03(15) . . . . ?
C1 C2 N1 C3 -0.28(17) . . . . ?
O1 C2 N1 C14 0.3(2) . . . . ?
C1 C2 N1 C14 -177.96(14) . . . . ?
C2 N1 C3 O2 177.40(15) . . . . ?
C14 N1 C3 O2 -4.9(2) . . . . ?
C2 N1 C3 C4 -1.45(17) . . . 3_656 ?
C14 N1 C3 C4 176.23(13) . . . 3_656 ?
C4 C1 C5 C4 1.6(2) 3_656 . . . ?
C2 C1 C5 C4 -177.12(14) . . . . ?
C4 C1 C5 C6 -177.88(14) 3_656 . . . ?
C2 C1 C5 C6 3.4(3) . . . . ?
C1 C4 C5 C1 -1.6(2) 3_656 . . . ?
C3 C4 C5 C1 178.23(14) 3_656 . . . ?
C1 C4 C5 C6 177.88(14) 3_656 . . . ?
C3 C4 C5 C6 -2.3(2) 3_656 . . . ?
C1 C5 C6 C7 158(3) . . . . ?
C4 C5 C6 C7 -21(3) . . . . ?
C5 C6 C7 C8 70(5) . . . . ?
C6 C7 C8 C9 131(3) . . . . ?
C6 C7 C8 C13 -47(3) . . . . ?
C13 C8 C9 C10 1.1(3) . . . . ?
C7 C8 C9 C10 -176.55(16) . . . . ?
C8 C9 C10 C11 0.0(3) . . . . ?
C9 C10 C11 C12 -0.5(3) . . . . ?
C10 C11 C12 C13 -0.2(3) . . . . ?
C11 C12 C13 C8 1.3(3) . . . . ?
C9 C8 C13 C12 -1.7(2) . . . . ?
C7 C8 C13 C12 175.96(15) . . . . ?
C2 N1 C14 C15 -98.14(18) . . . . ?
C3 N1 C14 C15 84.44(19) . . . . ?
N1 C14 C15 C16 176.28(13) . . . . ?
C14 C15 C16 C17 171.19(16) . . . . ?
C25 N2 C18 C19 179.51(17) . . . . ?
C25 N2 C18 C23 -0.38(19) . . . . ?
N2 C18 C19 C20 -179.77(17) . . . . ?
C23 C18 C19 C20 0.1(2) . . . . ?
C18 C19 C20 C21 0.4(3) . . . . ?
C19 C20 C21 C22 -0.6(3) . . . . ?
C20 C21 C22 C23 0.2(3) . . . . ?
C21 C22 C23 C18 0.2(3) . . . . ?
C21 C22 C23 C24 179.62(19) . . . . ?
N2 C18 C23 C22 179.47(15) . . . . ?
C19 C18 C23 C22 -0.4(2) . . . . ?
N2 C18 C23 C24 -0.06(18) . . . . ?
C19 C18 C23 C24 -179.96(15) . . . . ?
C22 C23 C24 C25 -178.96(19) . . . . ?
C18 C23 C24 C25 0.46(19) . . . . ?
C18 N2 C25 C24 0.7(2) . . . . ?
C23 C24 C25 N2 -0.7(2) . . . . ?
